data_4026494
loop_
_publ_author_name
'Lorenzo V. White'
'Brett D. Schwartz'
'Martin G. Banwell'
'Anthony C. Willis'

_publ_contact_author_address
;
Research School of Chemistry,
Australian National University,
Canberra, ACT 0200, Australia
;
_publ_contact_author_email 'mgb@rsc.anu.edu.au '
_publ_contact_author_fax ' 61 2 6125 8114 '
_publ_contact_author_name 'Martin G. Banwell'
_publ_contact_author_phone ' 61 2 6125 8202 '
_publ_section_title
;
 A Chemoenzymatic Total Synthesis of (+)-Clividine
;
_journal_name_full 'Journal of Organic Chemistry'
_journal_page_first 6250
_journal_page_last 6257
_journal_paper_doi 10.1021/jo201005d
_journal_volume 76
_journal_year 2011
_chemical_absolute_configuration ad
_chemical_compound_source local
_chemical_formula_moiety 'C11 H14 Br N O3'
_chemical_formula_sum 'C11 H14 Br N O3'
_chemical_formula_weight 288.14
_space_group_IT_number 4
_symmetry_cell_setting monoclinic
_symmetry_space_group_name_Hall 'P 2yb'
_symmetry_space_group_name_H-M 'P 1 21 1'
_atom_sites_solution_hydrogens geom
_atom_sites_solution_primary direct
_audit_creation_date 10-05-11
_audit_creation_method CRYSTALS_ver_12.87
_audit_update_record
;
2010-05-11 - Report on C11 H14 Br N O3 
             by Anthony C. Willis
             for   Lorenzo White and Martin Banwell

2010-05-11 - passes checkcif tests with no warnings  
;
_cell_angle_alpha 90
_cell_angle_beta 113.6267(15)
_cell_angle_gamma 90
_cell_formula_units_Z 2
_cell_length_a 10.0349(3)
_cell_length_b 5.8790(1)
_cell_length_c 11.4499(3)
_cell_measurement_reflns_used 14765
_cell_measurement_temperature 200
_cell_measurement_theta_max 27.5
_cell_measurement_theta_min 2.6
_cell_volume 618.87(3)
_computing_cell_refinement 'DENZO/SCALEPACK (Otwinowski & Minor, 1997)'
_computing_data_collection 'COLLECT (Nonius, 2001).'
_computing_data_reduction 'DENZO/SCALEPACK (Otwinowski & Minor, 1997)'
_computing_molecular_graphics
; 
ORTEP-II (Johnson 1976) in teXsan (MSC, 1992-1997)
;
_computing_publication_material 'CRYSTALS (Betteridge et al., 2003)'
_computing_structure_refinement 'CRYSTALS (Betteridge et al., 2003)'
_computing_structure_solution 'SIR92 (Altomare et al., 1994)'
_diffrn_ambient_temperature 200
_diffrn_measured_fraction_theta_full 0.993
_diffrn_measured_fraction_theta_max 0.992
_diffrn_measurement_device 'Nonius KappaCCD'
_diffrn_measurement_device_type Area
_diffrn_measurement_method ' \f and \w scans with CCD '
_diffrn_radiation_monochromator graphite
_diffrn_radiation_type 'Mo K\a'
_diffrn_radiation_wavelength 0.71073
_diffrn_reflns_av_R_equivalents 0.080
_diffrn_reflns_limit_h_max 13
_diffrn_reflns_limit_h_min -13
_diffrn_reflns_limit_k_max 7
_diffrn_reflns_limit_k_min -6
_diffrn_reflns_limit_l_max 14
_diffrn_reflns_limit_l_min -14
_diffrn_reflns_number 12645
_diffrn_reflns_theta_full 26.943
_diffrn_reflns_theta_max 27.493
_diffrn_reflns_theta_min 3.483
_diffrn_standards_number 0
_exptl_absorpt_coefficient_mu 3.313
_exptl_absorpt_correction_T_max 0.714
_exptl_absorpt_correction_T_min 0.319
_exptl_absorpt_correction_type integration
_exptl_absorpt_process_details
;
via Gaussian method (Coppens, 1970) implemented in maXus (2000)
;
_exptl_crystal_colour colourless
_exptl_crystal_density_diffrn 1.546
_exptl_crystal_description block
_exptl_crystal_F_000 292
_exptl_crystal_size_max 0.590
_exptl_crystal_size_mid 0.170
_exptl_crystal_size_min 0.120
_refine_diff_density_max 0.64
_refine_diff_density_min -0.56
_refine_ls_abs_structure_details 'Flack (1983), 1157 Friedel-pairs'
_refine_ls_abs_structure_Flack -0.015(7)
_refine_ls_extinction_coef 151(14)
_refine_ls_extinction_method 'Larson (1970), Equation 22'
_refine_ls_goodness_of_fit_ref 1.0093
_refine_ls_hydrogen_treatment refxyz
_refine_ls_matrix_type full
_refine_ls_number_parameters 189
_refine_ls_number_reflns 2718
_refine_ls_number_restraints 50
_refine_ls_R_factor_all 0.0261
_refine_ls_R_factor_gt 0.0249
_refine_ls_shift/su_max 0.0030844
_refine_ls_shift/su_mean 0.0005
_refine_ls_structure_factor_coef Fsqd
_refine_ls_weighting_details
;
 Method= Modified Sheldrick 
 w=1/[\s^2^(F^2^) + ( 0.04P)^2^ + 0.11P] 
 ,where P=(max(Fo^2^,0) + 2Fc^2^)/3 
;
_refine_ls_weighting_scheme calc
_refine_ls_wR_factor_all 0.0651
_refine_ls_wR_factor_gt 0.0641
_refine_ls_wR_factor_ref 0.0651
_reflns_limit_h_max 11
_reflns_limit_h_min -13
_reflns_limit_k_max 7
_reflns_limit_k_min -6
_reflns_limit_l_max 14
_reflns_limit_l_min 0
_reflns_number_gt 2619
_reflns_number_total 2718
_reflns_threshold_expression I>2.0\s(I)
_oxford_diffrn_Wilson_B_factor 3.49
_oxford_diffrn_Wilson_scale 0.11
_oxford_refine_ls_r_factor_ref 0.0261
_oxford_refine_ls_scale 3.22(4)
_oxford_reflns_number_all 2718
_oxford_reflns_threshold_expression_ref I>-10.0\s(I)
_oxford_structure_analysis_title '5111245 ban1014'
_cod_data_source_file jo201005d_si_004.cif
_cod_data_source_block ban1014
_cod_original_sg_symbol_H-M 'P 1 21 1 '
_cod_database_code 4026494

loop_
_symmetry_equiv_pos_as_xyz
x,y,z
-x,y+1/2,-z

loop_
_atom_site_label
_atom_site_type_symbol
_atom_site_fract_x
_atom_site_fract_y
_atom_site_fract_z
_atom_site_U_iso_or_equiv
_atom_site_occupancy
_atom_site_adp_type
_atom_site_refinement_flags_posn
O1 O 0.51789(14) 0.5338(3) 0.82696(13) 0.0340 1.0000 Uani D
C2 C 0.5507(2) 0.5540(4) 0.71524(19) 0.0361 1.0000 Uani D
O3 O 0.44030(18) 0.4224(3) 0.61822(15) 0.0426 1.0000 Uani D
C4 C 0.3285(2) 0.3705(4) 0.6608(2) 0.0370 1.0000 Uani D
C5 C 0.2129(2) 0.5517(4) 0.62504(19) 0.0374 1.0000 Uani D
C6 C 0.1723(2) 0.6652(4) 0.70481(19) 0.0375 1.0000 Uani D
C7 C 0.24186(17) 0.6300(4) 0.84666(16) 0.0320 1.0000 Uani D
C8 C 0.3207(2) 0.4023(3) 0.88092(18) 0.0326 1.0000 Uani D
C9 C 0.4122(2) 0.3577(3) 0.80484(19) 0.0332 1.0000 Uani D
C10 C 0.6965(3) 0.4498(6) 0.7401(3) 0.0588 1.0000 Uani D
C11 C 0.5405(4) 0.8001(4) 0.6782(3) 0.0519 1.0000 Uani D
Br12 Br 0.12517(2) 0.61430(14) 0.446863(17) 0.0558 1.0000 Uani .
C13 C 0.1286(2) 0.6428(4) 0.9065(2) 0.0408 1.0000 Uani D
C14 C 0.0633(2) 0.8689(4) 0.8928(2) 0.0428 1.0000 Uani D
N15 N 0.0156(3) 1.0487(4) 0.8804(2) 0.0553 1.0000 Uani .
O16 O 0.40823(17) 0.4075(3) 1.01380(13) 0.0389 1.0000 Uani D
H41 H 0.285(2) 0.226(3) 0.6253(19) 0.0426 1.0000 Uiso D
H61 H 0.0987(15) 0.777(2) 0.6729(17) 0.0450 1.0000 Uiso D
H71 H 0.312(2) 0.753(3) 0.8823(19) 0.0369 1.0000 Uiso D
H81 H 0.2494(19) 0.279(3) 0.8588(18) 0.0374 1.0000 Uiso D
H91 H 0.463(2) 0.214(3) 0.8287(18) 0.0396 1.0000 Uiso D
H101 H 0.708(3) 0.460(6) 0.662(2) 0.0884 1.0000 Uiso D
H102 H 0.771(2) 0.534(4) 0.808(2) 0.0873 1.0000 Uiso D
H103 H 0.698(3) 0.294(3) 0.765(3) 0.0878 1.0000 Uiso D
H111 H 0.556(3) 0.818(4) 0.602(2) 0.0788 1.0000 Uiso D
H112 H 0.614(3) 0.883(4) 0.745(2) 0.0787 1.0000 Uiso D
H113 H 0.444(2) 0.862(4) 0.662(3) 0.0777 1.0000 Uiso D
H131 H 0.177(2) 0.608(4) 0.9947(16) 0.0489 1.0000 Uiso D
H132 H 0.054(2) 0.530(3) 0.866(2) 0.0490 1.0000 Uiso D
H161 H 0.418(4) 0.278(3) 1.038(3) 0.0575 1.0000 Uiso D

loop_
_atom_site_aniso_label
_atom_site_aniso_U_11
_atom_site_aniso_U_22
_atom_site_aniso_U_33
_atom_site_aniso_U_23
_atom_site_aniso_U_13
_atom_site_aniso_U_12
O1 0.0385(7) 0.0388(7) 0.0290(6) -0.0053(5) 0.0181(5) -0.0049(5)
C2 0.0418(9) 0.0414(11) 0.0314(9) -0.0072(7) 0.0212(8) -0.0027(7)
O3 0.0490(8) 0.0512(9) 0.0342(7) -0.0129(6) 0.0234(7) -0.0067(7)
C4 0.0455(10) 0.0352(9) 0.0328(9) -0.0068(7) 0.0183(8) -0.0055(8)
C5 0.0355(8) 0.0454(11) 0.0276(8) 0.0019(7) 0.0088(7) -0.0077(7)
C6 0.0345(8) 0.0446(13) 0.0326(9) 0.0081(7) 0.0126(7) 0.0030(7)
C7 0.0335(7) 0.0354(8) 0.0310(7) 0.0045(9) 0.0168(6) 0.0012(8)
C8 0.0380(9) 0.0325(9) 0.0291(8) 0.0030(7) 0.0152(7) -0.0003(7)
C9 0.0392(9) 0.0281(9) 0.0351(9) -0.0022(7) 0.0180(8) -0.0005(7)
C10 0.0479(13) 0.0760(18) 0.0617(16) -0.0119(13) 0.0317(12) 0.0069(12)
C11 0.0798(18) 0.0425(13) 0.0440(13) -0.0017(9) 0.0359(13) -0.0085(11)
Br12 0.05454(14) 0.07749(19) 0.02838(12) 0.00606(11) 0.00938(9) -0.01327(12)
C13 0.0444(9) 0.0430(12) 0.0445(10) 0.0057(9) 0.0277(8) 0.0024(9)
C14 0.0430(10) 0.0517(12) 0.0423(11) -0.0008(9) 0.0263(9) 0.0014(9)
N15 0.0626(12) 0.0527(13) 0.0614(13) 0.0037(9) 0.0361(11) 0.0128(9)
O16 0.0509(8) 0.0373(7) 0.0279(7) 0.0054(5) 0.0152(6) 0.0046(6)

loop_
_atom_type_symbol
_atom_type_scat_dispersion_real
_atom_type_scat_dispersion_imag
_atom_type_scat_Cromer_Mann_a1
_atom_type_scat_Cromer_Mann_b1
_atom_type_scat_Cromer_Mann_a2
_atom_type_scat_Cromer_Mann_b2
_atom_type_scat_Cromer_Mann_a3
_atom_type_scat_Cromer_Mann_b3
_atom_type_scat_Cromer_Mann_a4
_atom_type_scat_Cromer_Mann_b4
_atom_type_scat_Cromer_Mann_c
_atom_type_scat_source
C 0.0033 0.0016 2.3100 20.8439 1.0200 10.2075 1.5886 0.5687 0.8650 51.6512 0.2156 'International Tables Vol C 4.2.6.8 and 6.1.1.4'
H 0.0000 0.0000 0.4930 10.5109 0.3229 26.1257 0.1402 3.1424 0.0408 57.7998 0.0030 'International Tables Vol C 4.2.6.8 and 6.1.1.4'
Br -0.2901 2.4595 17.1789 2.1723 5.2358 16.5796 5.6377 0.2609 3.9851 41.4328 2.9557 'International Tables Vol C 4.2.6.8 and 6.1.1.4'
N 0.0061 0.0033 12.2126 0.0057 3.1322 9.8933 2.0125 28.9975 1.1663 0.5826 -11.5290 'International Tables Vol C 4.2.6.8 and 6.1.1.4'
O 0.0106 0.0060 3.0485 13.2771 2.2868 5.7011 1.5463 0.3239 0.8670 32.9089 0.2508 'International Tables Vol C 4.2.6.8 and 6.1.1.4'

loop_
_exptl_crystal_face_index_h
_exptl_crystal_face_index_k
_exptl_crystal_face_index_l
_exptl_crystal_face_perp_dist
1 0 0 0.050
-1 0 0 0.070
0 1 0 0.300
0 -1 0 0.310
0 0 1 0.030
0 0 -1 0.140
3 0 -2 0.090
-3 0 2 0.070
1 0 1 0.040
-1 0 -1 0.100
1 -1 -1 0.260

loop_
_geom_angle_atom_site_label_1
_geom_angle_atom_site_label_2
_geom_angle_atom_site_label_3
_geom_angle
_geom_angle_publ_flag
C2 O1 C9 108.54(14) yes
O1 C2 O3 105.08(15) yes
O1 C2 C10 110.33(19) yes
O3 C2 C10 108.46(19) yes
O1 C2 C11 108.36(16) yes
O3 C2 C11 110.8(2) yes
C10 C2 C11 113.5(2) yes
C2 O3 C4 108.61(14) yes
O3 C4 C5 112.42(17) yes
O3 C4 C9 102.31(16) yes
C5 C4 C9 111.10(16) yes
O3 C4 H41 109.2(11) no
C5 C4 H41 109.7(11) no
C9 C4 H41 111.9(12) no
C4 C5 C6 125.93(18) yes
C4 C5 Br12 113.78(14) yes
C6 C5 Br12 120.29(16) yes
C5 C6 C7 122.62(18) yes
C5 C6 H61 119.6(11) no
C7 C6 H61 117.8(11) no
C6 C7 C8 111.57(17) yes
C6 C7 C13 111.49(15) yes
C8 C7 C13 109.06(17) yes
C6 C7 H71 107.1(12) no
C8 C7 H71 109.4(11) no
C13 C7 H71 108.1(11) no
C7 C8 C9 111.99(14) yes
C7 C8 O16 106.93(15) yes
C9 C8 O16 111.21(16) yes
C7 C8 H81 109.6(11) no
C9 C8 H81 105.6(11) no
O16 C8 H81 111.6(11) no
C4 C9 C8 114.48(17) yes
C4 C9 O1 101.77(15) yes
C8 C9 O1 110.41(15) yes
C4 C9 H91 110.3(12) no
C8 C9 H91 111.3(11) no
O1 C9 H91 108.0(11) no
C2 C10 H101 105.8(15) no
C2 C10 H102 109.0(14) no
H101 C10 H102 111.9(16) no
C2 C10 H103 110.0(15) no
H101 C10 H103 110.8(16) no
H102 C10 H103 109.3(16) no
C2 C11 H111 110.4(14) no
C2 C11 H112 108.7(14) no
H111 C11 H112 108.8(16) no
C2 C11 H113 111.2(14) no
H111 C11 H113 107.5(16) no
H112 C11 H113 110.2(16) no
C7 C13 C14 111.96(19) yes
C7 C13 H131 107.8(11) no
C14 C13 H131 109.0(13) no
C7 C13 H132 108.7(12) no
C14 C13 H132 110.0(12) no
H131 C13 H132 109.4(15) no
C13 C14 N15 177.6(2) yes
C8 O16 H161 107(3) no

loop_
_geom_bond_atom_site_label_1
_geom_bond_atom_site_label_2
_geom_bond_distance
_geom_bond_publ_flag
O1 C2 1.448(2) yes
O1 C9 1.431(2) yes
C2 O3 1.440(3) yes
C2 C10 1.504(3) yes
C2 C11 1.499(3) yes
O3 C4 1.425(2) yes
C4 C5 1.506(3) yes
C4 C9 1.523(3) yes
C4 H41 0.965(17) no
C5 C6 1.321(3) yes
C5 Br12 1.906(2) yes
C6 C7 1.503(2) yes
C6 H61 0.947(17) no
C7 C8 1.524(3) yes
C7 C13 1.546(2) yes
C7 H71 0.978(16) no
C8 C9 1.520(2) yes
C8 O16 1.420(2) yes
C8 H81 0.979(16) no
C9 H91 0.970(16) no
C10 H101 0.952(18) no
C10 H102 0.972(18) no
C10 H103 0.959(18) no
C11 H111 0.951(18) no
C11 H112 0.955(18) no
C11 H113 0.980(18) no
C13 C14 1.463(3) yes
C13 H131 0.951(16) no
C13 H132 0.966(17) no
C14 N15 1.145(3) yes
O16 H161 0.800(18) no

loop_
_geom_contact_atom_site_label_1
_geom_contact_atom_site_label_2
_geom_contact_distance
_geom_contact_site_symmetry_2
_geom_contact_publ_flag
Br12 N15 3.456(2) 2_546 no
O1 O16 2.760(2) 2_657 no
O3 C11 3.549(4) 2_646 no
O16 C9 3.401(2) 2_657 no
O16 C11 3.413(4) 2_647 no
O16 O16 3.550(2) 2_657 no
O16 O16 3.550(2) 2_647 no
N15 C13 3.344(4) 2_557 no
N15 C14 3.544(4) 2_557 no

loop_
_geom_hbond_atom_site_label_D
_geom_hbond_atom_site_label_H
_geom_hbond_atom_site_label_A
_geom_hbond_site_symmetry_A
_geom_hbond_angle_DHA
_geom_hbond_distance_DH
_geom_hbond_distance_HA
_geom_hbond_distance_DA
_geom_hbond_publ_flag
O16 H161 O1 2_647 154(3) 0.80(2) 2.02(3) 2.760(3) no

loop_
_geom_torsion_atom_site_label_1
_geom_torsion_atom_site_label_2
_geom_torsion_atom_site_label_3
_geom_torsion_atom_site_label_4
_geom_torsion
_geom_torsion_publ_flag
Br12 C5 C4 O3 56.1(2) no
Br12 C5 C4 C9 170.0(1) no
Br12 C5 C6 C7 -177.4(2) no
O1 C2 O3 C4 12.7(2) no
O1 C9 C4 O3 36.6(2) no
O1 C9 C4 C5 -83.6(2) no
O1 C9 C8 O16 -60.7(2) no
O1 C9 C8 C7 58.9(2) no
O3 C2 O1 C9 12.1(2) no
O3 C4 C5 C6 -123.1(2) no
O3 C4 C9 C8 155.7(2) no
O16 C8 C7 C6 167.3(2) no
O16 C8 C7 C13 -69.1(2) no
O16 C8 C9 C4 -174.8(2) no
C2 O1 C9 C4 -30.0(2) no
C2 O1 C9 C8 -152.0(1) no
C2 O3 C4 C5 88.6(2) no
C2 O3 C4 C9 -30.7(2) no
C4 O3 C2 C10 130.8(2) no
C4 O3 C2 C11 -104.1(3) no
C4 C5 C6 C7 1.6(4) no
C4 C9 C8 C7 -55.2(2) no
C5 C4 C9 C8 35.5(2) no
C5 C6 C7 C8 -19.9(3) no
C5 C6 C7 C13 -142.2(2) no
C6 C5 C4 C9 -9.1(3) no
C6 C7 C8 C9 45.2(2) no
C6 C7 C13 C14 -64.4(2) no
C8 C7 C13 C14 171.9(1) no
C9 O1 C2 C10 -104.6(2) no
C9 O1 C2 C11 130.7(2) no
C9 C8 C7 C13 168.8(1) no
